data_1560544
loop_
_publ_author_name
'Ar\?ic\?i, M\"ursel'
'Zafer Ye\,silel, Okan'
'B\"uy\"ukg\"ung\"or, Orhan'

_publ_section_title
;
 Four coordination polymers based on 5- tert -butyl isophthalic acid and
 rigid bis(imidazol-1yl)benzene linkers: Synthesis, luminescence detection
 of acetone and optical properties
;
_journal_name_full 'Journal of Solid State Chemistry'
_journal_page_first 141
_journal_page_last 148
_journal_paper_doi 10.1016/j.jssc.2017.02.028
_journal_volume 249
_journal_year 2017
_chemical_formula_moiety 'C45 H45 N6 O8 Zn2'
_chemical_formula_sum 'C45 H45 N6 O8 Zn2'
_chemical_formula_weight 928.61
_space_group_crystal_system triclinic
_space_group_IT_number 2
_space_group_name_Hall '-P 1'
_space_group_name_H-M_alt 'P -1'
_atom_sites_solution_hydrogens geom
_cell_angle_alpha 108.644(2)
_cell_angle_beta 92.555(2)
_cell_angle_gamma 100.285(2)
_cell_formula_units_Z 2
_cell_length_a 9.8556(2)
_cell_length_b 13.2219(3)
_cell_length_c 17.8213(5)
_cell_measurement_reflns_used 58874
_cell_measurement_temperature 296
_cell_measurement_theta_max 28.05
_cell_measurement_theta_min 1.66
_cell_volume 2152.16(10)
_computing_cell_refinement X-AREA
_computing_data_collection 'X-AREA (Stoe & Cie, 2002)'
_computing_data_reduction 'X-RED32 (Stoe & Cie, 2002)'
_computing_molecular_graphics 'ORTEP-3 for Windows (Farrugia, 1997)'
_computing_publication_material 'WinGX (Farrugia, 1999)'
_computing_structure_refinement 'SHELXL-2016/6 (Sheldrick, 2016)'
_computing_structure_solution 'SHELXS97 (Sheldrick, 2008)'
_diffrn_ambient_temperature 296
_diffrn_measured_fraction_theta_full 1.000
_diffrn_measured_fraction_theta_max 0.999
_diffrn_measurement_device_type 'STOE IPDS 2'
_diffrn_measurement_method 'rotation method'
_diffrn_radiation_type MoK\a
_diffrn_radiation_wavelength 0.71073
_diffrn_reflns_av_R_equivalents 0.0373
_diffrn_reflns_av_unetI/netI 0.0254
_diffrn_reflns_Laue_measured_fraction_full 1.000
_diffrn_reflns_Laue_measured_fraction_max 0.999
_diffrn_reflns_limit_h_max 12
_diffrn_reflns_limit_h_min -12
_diffrn_reflns_limit_k_max 16
_diffrn_reflns_limit_k_min -16
_diffrn_reflns_limit_l_max 22
_diffrn_reflns_limit_l_min -21
_diffrn_reflns_number 39089
_diffrn_reflns_point_group_measured_fraction_full 1.000
_diffrn_reflns_point_group_measured_fraction_max 0.999
_diffrn_reflns_theta_full 25.242
_diffrn_reflns_theta_max 26.499
_diffrn_reflns_theta_min 1.660
_exptl_absorpt_coefficient_mu 1.175
_exptl_absorpt_correction_T_max 0.8400
_exptl_absorpt_correction_T_min 0.6327
_exptl_absorpt_correction_type integration
_exptl_absorpt_process_details '(X-RED32; Stoe & Cie, 2002)'
_exptl_crystal_colour colorless
_exptl_crystal_density_diffrn 1.433
_exptl_crystal_description prism
_exptl_crystal_F_000 962
_exptl_crystal_size_max 0.48
_exptl_crystal_size_mid 0.39
_exptl_crystal_size_min 0.22
_refine_diff_density_max 0.431
_refine_diff_density_min -0.296
_refine_diff_density_rms 0.049
_refine_ls_extinction_coef .
_refine_ls_extinction_method none
_refine_ls_goodness_of_fit_ref 1.016
_refine_ls_hydrogen_treatment constr
_refine_ls_matrix_type full
_refine_ls_number_parameters 581
_refine_ls_number_reflns 8928
_refine_ls_number_restraints 36
_refine_ls_restrained_S_all 1.023
_refine_ls_R_factor_all 0.0390
_refine_ls_R_factor_gt 0.0307
_refine_ls_shift/su_max 0.001
_refine_ls_shift/su_mean 0.000
_refine_ls_structure_factor_coef Fsqd
_refine_ls_weighting_details 'w=1/[\s^2^(Fo^2^)+(0.0444P)^2^+0.7047P] where P=(Fo^2^+2Fc^2^)/3'
_refine_ls_weighting_scheme calc
_refine_ls_wR_factor_gt 0.0756
_refine_ls_wR_factor_ref 0.0787
_reflns_Friedel_coverage 0.000
_reflns_Friedel_fraction_full .
_reflns_Friedel_fraction_max .
_reflns_number_gt 7673
_reflns_number_total 8928
_reflns_threshold_expression 'I > 2\s(I)'
_cod_data_source_file mmc4.cif
_cod_data_source_block shelx
_cod_original_cell_volume 2152.16(9)
_cod_database_code 1560544
_shelx_space_group_comment
;
The symmetry employed for this shelxl refinement is uniquely defined
by the following loop, which should always be used as a source of
symmetry information in preference to the above space-group names.
They are only intended as comments.
;

loop_
_space_group_symop_operation_xyz
'x, y, z'
'-x, -y, -z'

loop_
_atom_site_label
_atom_site_type_symbol
_atom_site_fract_x
_atom_site_fract_y
_atom_site_fract_z
_atom_site_U_iso_or_equiv
_atom_site_adp_type
_atom_site_occupancy
_atom_site_site_symmetry_order
_atom_site_calc_flag
_atom_site_refinement_flags_posn
_atom_site_refinement_flags_adp
_atom_site_refinement_flags_occupancy
_atom_site_disorder_assembly
_atom_site_disorder_group
C1 C 0.6692(2) 0.77998(19) 0.56436(14) 0.0390(5) Uani 1 1 d . . . . .
H1 H 0.578206 0.743754 0.545146 0.047 Uiso 1 1 calc R U . . .
C2 C 0.7508(2) 0.7589(2) 0.61779(15) 0.0431(5) Uani 1 1 d . . . . .
H2 H 0.727309 0.706381 0.642031 0.052 Uiso 1 1 calc R U . . .
C3 C 0.8653(2) 0.89121(17) 0.58224(12) 0.0328(4) Uani 1 1 d . . . . .
H3 H 0.936094 0.945488 0.578278 0.039 Uiso 1 1 calc R U . . .
C4 C 0.9990(2) 0.83623(17) 0.67859(13) 0.0327(4) Uani 1 1 d . . . . .
C5 C 0.9941(2) 0.84745(17) 0.75875(13) 0.0353(4) Uani 1 1 d . . . . .
C6 C 1.1181(2) 0.85144(18) 0.80095(13) 0.0361(4) Uani 1 1 d . . . . .
H6 H 1.119427 0.857955 0.854517 0.043 Uiso 1 1 calc R U . . .
C7 C 1.2397(2) 0.84596(16) 0.76517(12) 0.0323(4) Uani 1 1 d . . . . .
C8 C 1.2453(2) 0.83816(17) 0.68622(13) 0.0343(4) Uani 1 1 d . . . . .
C9 C 1.1213(2) 0.83256(18) 0.64338(12) 0.0352(4) Uani 1 1 d . . . . .
H9 H 1.120344 0.826210 0.589847 0.042 Uiso 1 1 calc R U . . .
C10 C 0.8654(2) 0.8566(2) 0.80109(16) 0.0518(6) Uani 1 1 d . . . . .
H10A H 0.817544 0.905392 0.785791 0.078 Uiso 1 1 calc R U . . .
H10B H 0.891035 0.884380 0.857633 0.078 Uiso 1 1 calc R U . . .
H10C H 0.805676 0.786018 0.786799 0.078 Uiso 1 1 calc R U . . .
C11 C 1.3766(2) 0.8342(2) 0.64694(16) 0.0521(6) Uani 1 1 d . . . . .
H11A H 1.357561 0.827074 0.591994 0.078 Uiso 1 1 calc R U . . .
H11B H 1.412784 0.772789 0.650314 0.078 Uiso 1 1 calc R U . . .
H11C H 1.443622 0.900075 0.673380 0.078 Uiso 1 1 calc R U . . .
C12 C 1.4367(3) 0.93524(18) 0.87413(14) 0.0455(5) Uani 1 1 d . . . . .
H12 H 1.420631 1.005866 0.891177 0.055 Uiso 1 1 calc R U . . .
C13 C 1.5373(2) 0.89856(18) 0.90456(14) 0.0438(5) Uani 1 1 d . . . . .
H13 H 1.603324 0.940306 0.947173 0.053 Uiso 1 1 calc R U . . .
C14 C 1.4215(2) 0.76268(17) 0.80837(13) 0.0359(4) Uani 1 1 d . . . . .
H14 H 1.391303 0.693291 0.771247 0.043 Uiso 1 1 calc R U . . .
C15 C 0.3472(2) 0.64618(17) 0.35586(12) 0.0337(4) Uani 1 1 d . . . . .
H15 H 0.443087 0.663429 0.356740 0.040 Uiso 1 1 calc R U . . .
C16 C 0.2738(2) 0.54366(16) 0.31010(12) 0.0336(4) Uani 1 1 d . . . . .
C17 C 0.1319(2) 0.51658(17) 0.31283(13) 0.0377(5) Uani 1 1 d . . . . .
H17 H 0.083471 0.447379 0.282132 0.045 Uiso 1 1 calc R U . . .
C18 C 0.0597(2) 0.59051(17) 0.36045(13) 0.0374(5) Uani 1 1 d . . . . .
C19 C 0.1345(2) 0.69484(16) 0.40191(12) 0.0348(4) Uani 1 1 d . . . . .
H19 H 0.088002 0.747062 0.431380 0.042 Uiso 1 1 calc R U . . .
C20 C 0.2769(2) 0.72335(16) 0.40056(12) 0.0308(4) Uani 1 1 d . . . . .
C21 C 0.35170(19) 0.83712(16) 0.44646(11) 0.0297(4) Uani 1 1 d . . . . .
C22 C 0.3467(2) 0.46223(17) 0.25559(13) 0.0370(5) Uani 1 1 d . . . . .
C23 C -0.0963(2) 0.5609(2) 0.36499(18) 0.0568(7) Uani 1 1 d . . . . .
C24A C -0.1068(11) 0.5723(14) 0.4614(6) 0.113(5) Uani 0.458(13) 1 d . U P A 1
H24A H -0.059539 0.521344 0.474084 0.169 Uiso 0.458(13) 1 calc R U P A 1
H24B H -0.064403 0.645032 0.494629 0.169 Uiso 0.458(13) 1 calc R U P A 1
H24C H -0.202497 0.556834 0.470319 0.169 Uiso 0.458(13) 1 calc R U P A 1
C25A C -0.1708(8) 0.6411(10) 0.3573(11) 0.104(5) Uani 0.458(13) 1 d . U P A 1
H25A H -0.109226 0.711120 0.373780 0.156 Uiso 0.458(13) 1 calc R U P A 1
H25B H -0.207668 0.622253 0.302720 0.156 Uiso 0.458(13) 1 calc R U P A 1
H25C H -0.245430 0.643686 0.390226 0.156 Uiso 0.458(13) 1 calc R U P A 1
C26B C -0.1379(18) 0.4411(13) 0.3485(13) 0.093(5) Uani 0.458(13) 1 d . U P A 1
H26A H -0.058982 0.413699 0.360899 0.139 Uiso 0.458(13) 1 calc R U P A 1
H26B H -0.209537 0.427014 0.380713 0.139 Uiso 0.458(13) 1 calc R U P A 1
H26C H -0.171774 0.405580 0.293207 0.139 Uiso 0.458(13) 1 calc R U P A 1
C24B C -0.1453(8) 0.6333(8) 0.4319(7) 0.110(5) Uani 0.542(13) 1 d . U P A 2
H24D H -0.089517 0.705343 0.445303 0.165 Uiso 0.542(13) 1 calc R U P A 2
H24E H -0.240161 0.634940 0.418578 0.165 Uiso 0.542(13) 1 calc R U P A 2
H24F H -0.138945 0.608192 0.476610 0.165 Uiso 0.542(13) 1 calc R U P A 2
C25B C -0.1665(6) 0.5822(10) 0.2873(8) 0.102(3) Uani 0.542(13) 1 d . U P A 2
H25D H -0.138391 0.536155 0.239490 0.152 Uiso 0.542(13) 1 calc R U P A 2
H25E H -0.265699 0.565557 0.285417 0.152 Uiso 0.542(13) 1 calc R U P A 2
H25F H -0.136220 0.657142 0.291571 0.152 Uiso 0.542(13) 1 calc R U P A 2
C26A C -0.1603(16) 0.4470(10) 0.3314(10) 0.099(5) Uani 0.542(13) 1 d . U P A 2
H26D H -0.112965 0.412553 0.287363 0.148 Uiso 0.542(13) 1 calc R U P A 2
H26E H -0.154664 0.412890 0.371297 0.148 Uiso 0.542(13) 1 calc R U P A 2
H26F H -0.255879 0.439638 0.313265 0.148 Uiso 0.542(13) 1 calc R U P A 2
C27 C 0.2374(2) 0.13683(16) -0.19637(12) 0.0329(4) Uani 1 1 d . . . . .
H27 H 0.329351 0.129646 -0.199326 0.040 Uiso 1 1 calc R U . . .
C28 C 0.1525(2) 0.12044(16) -0.26500(12) 0.0334(4) Uani 1 1 d . . . . .
C29 C 0.0148(2) 0.13087(17) -0.26059(12) 0.0350(4) Uani 1 1 d . . . . .
H29 H -0.040431 0.121320 -0.306999 0.042 Uiso 1 1 calc R U . . .
C30 C -0.0424(2) 0.15530(16) -0.18827(12) 0.0318(4) Uani 1 1 d . . . . .
C31 C 0.0452(2) 0.17168(16) -0.12010(12) 0.0314(4) Uani 1 1 d . . . . .
H31 H 0.009721 0.188200 -0.071104 0.038 Uiso 1 1 calc R U . . .
C32 C 0.1847(2) 0.16413(15) -0.12287(11) 0.0298(4) Uani 1 1 d . . . . .
C33 C 0.2821(2) 0.19649(16) -0.04788(12) 0.0325(4) Uani 1 1 d . . . . .
C34 C 0.2077(2) 0.09443(18) -0.34469(13) 0.0397(5) Uani 1 1 d . . . . .
C35 C -0.1927(2) 0.17238(19) -0.18528(13) 0.0395(5) Uani 1 1 d . . . . .
C36 C -0.2885(3) 0.0916(3) -0.25806(17) 0.0594(7) Uani 1 1 d . . . . .
H36A H -0.253587 0.099104 -0.305869 0.089 Uiso 1 1 calc R U . . .
H36B H -0.291449 0.018569 -0.258245 0.089 Uiso 1 1 calc R U . . .
H36C H -0.380197 0.106710 -0.255569 0.089 Uiso 1 1 calc R U . . .
C37 C -0.1911(3) 0.2888(2) -0.18450(19) 0.0626(7) Uani 1 1 d . . . . .
H37A H -0.154904 0.297738 -0.231623 0.094 Uiso 1 1 calc R U . . .
H37B H -0.283844 0.301872 -0.183119 0.094 Uiso 1 1 calc R U . . .
H37C H -0.133551 0.339772 -0.138255 0.094 Uiso 1 1 calc R U . . .
C38 C -0.2503(2) 0.1588(3) -0.11022(16) 0.0565(7) Uani 1 1 d . . . . .
H38A H -0.251517 0.085988 -0.110435 0.085 Uiso 1 1 calc R U . . .
H38B H -0.192694 0.209960 -0.064073 0.085 Uiso 1 1 calc R U . . .
H38C H -0.342987 0.172060 -0.108937 0.085 Uiso 1 1 calc R U . . .
C39 C 0.5694(3) 0.5315(2) 0.1254(2) 0.0665(9) Uani 1 1 d . . . . .
H39 H 0.514482 0.573245 0.158048 0.080 Uiso 1 1 calc R U . . .
C40 C 0.6967(3) 0.5702(2) 0.1101(2) 0.0655(9) Uani 1 1 d . . . . .
H40 H 0.745386 0.642047 0.129703 0.079 Uiso 1 1 calc R U . . .
C41 C 0.6376(2) 0.39643(18) 0.04674(14) 0.0398(5) Uani 1 1 d . . . . .
H41 H 0.639961 0.326425 0.013655 0.048 Uiso 1 1 calc R U . . .
C42 C 0.8738(2) 0.48836(17) 0.02866(12) 0.0333(4) Uani 1 1 d . . . . .
C43 C 0.9042(2) 0.55581(17) -0.01619(13) 0.0356(4) Uani 1 1 d . . . . .
H43 H 0.837950 0.593126 -0.026433 0.043 Uiso 1 1 calc R U . . .
C44 C 0.9686(2) 0.43057(17) 0.04647(12) 0.0338(4) Uani 1 1 d . . . . .
C45 C 0.9432(2) 0.3590(2) 0.09728(15) 0.0460(5) Uani 1 1 d . . . . .
H45A H 0.875228 0.382095 0.132362 0.069 Uiso 1 1 calc R U . . .
H45B H 1.028273 0.364617 0.128162 0.069 Uiso 1 1 calc R U . . .
H45C H 0.909998 0.284753 0.063753 0.069 Uiso 1 1 calc R U . . .
N1 N 0.74133(16) 0.86352(14) 0.54263(10) 0.0323(4) Uani 1 1 d . . . . .
N2 N 0.87632(17) 0.83056(15) 0.62940(11) 0.0350(4) Uani 1 1 d . . . . .
N3 N 0.53256(18) 0.42266(15) 0.08651(12) 0.0396(4) Uani 1 1 d . . . . .
N4 N 0.74065(18) 0.48310(14) 0.05986(11) 0.0369(4) Uani 1 1 d . . . . .
N5 N 1.36244(17) 0.84818(14) 0.81311(10) 0.0332(4) Uani 1 1 d . . . . .
N6 N 1.52745(17) 0.79003(14) 0.86308(10) 0.0327(4) Uani 1 1 d . . . . .
O1 O 0.47967(15) 0.85436(13) 0.45931(10) 0.0445(4) Uani 1 1 d . . . . .
O2 O 0.27892(16) 0.90751(12) 0.47133(10) 0.0444(4) Uani 1 1 d . . . . .
O3 O 0.27782(15) 0.40350(13) 0.18849(9) 0.0421(4) Uani 1 1 d . . . . .
O4 O 0.46507(18) 0.45724(16) 0.27555(12) 0.0638(5) Uani 1 1 d . . . . .
O5 O 0.23297(14) 0.23853(13) 0.01830(8) 0.0371(3) Uani 1 1 d . . . . .
O6 O 0.40360(16) 0.18619(14) -0.05209(9) 0.0455(4) Uani 1 1 d . . . . .
O7 O 0.12832(18) 0.07355(15) -0.40636(9) 0.0490(4) Uani 1 1 d . . . . .
O8 O 0.33477(17) 0.09451(16) -0.34799(10) 0.0538(4) Uani 1 1 d . . . . .
Zn1 Zn 0.67248(2) 0.93626(2) 0.46847(2) 0.02763(6) Uani 1 1 d . . . . .
Zn2 Zn 0.37690(2) 0.31616(2) 0.10800(2) 0.02881(7) Uani 1 1 d . . . . .

loop_
_atom_site_aniso_label
_atom_site_aniso_U_11
_atom_site_aniso_U_22
_atom_site_aniso_U_33
_atom_site_aniso_U_23
_atom_site_aniso_U_13
_atom_site_aniso_U_12
C1 0.0242(9) 0.0462(12) 0.0487(12) 0.0188(11) 0.0054(9) 0.0067(9)
C2 0.0301(10) 0.0479(13) 0.0572(14) 0.0268(12) 0.0044(10) 0.0053(9)
C3 0.0288(9) 0.0342(10) 0.0357(10) 0.0111(9) 0.0017(8) 0.0085(8)
C4 0.0278(9) 0.0346(10) 0.0391(11) 0.0149(9) 0.0009(8) 0.0108(8)
C5 0.0335(10) 0.0393(11) 0.0402(11) 0.0183(10) 0.0090(9) 0.0150(9)
C6 0.0398(11) 0.0404(11) 0.0348(11) 0.0168(9) 0.0060(9) 0.0166(9)
C7 0.0304(9) 0.0317(10) 0.0374(11) 0.0124(9) -0.0002(8) 0.0120(8)
C8 0.0293(9) 0.0395(11) 0.0379(11) 0.0147(9) 0.0047(8) 0.0129(8)
C9 0.0337(10) 0.0443(12) 0.0312(10) 0.0147(9) 0.0028(8) 0.0136(9)
C10 0.0406(12) 0.0721(17) 0.0545(15) 0.0295(14) 0.0190(11) 0.0228(12)
C11 0.0353(11) 0.0810(19) 0.0503(14) 0.0292(14) 0.0122(10) 0.0229(12)
C12 0.0548(13) 0.0301(11) 0.0459(13) 0.0027(10) -0.0081(11) 0.0157(10)
C13 0.0488(13) 0.0318(11) 0.0427(12) 0.0022(10) -0.0132(10) 0.0110(10)
C14 0.0364(10) 0.0295(10) 0.0379(11) 0.0049(9) -0.0064(9) 0.0113(8)
C15 0.0263(9) 0.0340(10) 0.0354(10) 0.0037(9) 0.0003(8) 0.0078(8)
C16 0.0323(10) 0.0306(10) 0.0331(10) 0.0017(8) 0.0028(8) 0.0108(8)
C17 0.0344(10) 0.0272(10) 0.0388(11) -0.0050(9) 0.0020(9) 0.0039(8)
C18 0.0289(10) 0.0314(10) 0.0415(11) -0.0017(9) 0.0050(9) 0.0054(8)
C19 0.0299(9) 0.0292(10) 0.0349(10) -0.0040(9) 0.0012(8) 0.0078(8)
C20 0.0304(9) 0.0273(10) 0.0289(9) 0.0024(8) -0.0012(8) 0.0050(8)
C21 0.0311(9) 0.0294(10) 0.0243(9) 0.0051(8) -0.0022(7) 0.0031(8)
C22 0.0341(10) 0.0300(10) 0.0427(12) 0.0042(9) 0.0069(9) 0.0098(8)
C23 0.0296(11) 0.0379(13) 0.0791(19) -0.0105(13) 0.0127(12) 0.0004(9)
C24A 0.065(5) 0.183(12) 0.067(5) 0.026(6) 0.029(4) -0.010(6)
C25A 0.041(4) 0.095(7) 0.189(15) 0.066(9) 0.010(6) 0.015(4)
C26B 0.043(6) 0.076(7) 0.161(12) 0.052(8) 0.031(7) -0.013(4)
C24B 0.045(4) 0.098(6) 0.118(8) -0.048(6) 0.041(5) -0.012(4)
C25B 0.033(3) 0.131(7) 0.148(9) 0.060(7) -0.011(4) 0.016(4)
C26A 0.044(5) 0.057(5) 0.137(9) -0.040(6) 0.023(5) -0.003(3)
C27 0.0323(10) 0.0307(10) 0.0327(10) 0.0052(8) 0.0055(8) 0.0081(8)
C28 0.0377(10) 0.0307(10) 0.0279(10) 0.0046(8) 0.0055(8) 0.0063(8)
C29 0.0391(11) 0.0356(11) 0.0264(10) 0.0050(9) -0.0022(8) 0.0087(9)
C30 0.0308(9) 0.0296(10) 0.0316(10) 0.0054(8) 0.0014(8) 0.0070(8)
C31 0.0325(10) 0.0329(10) 0.0267(9) 0.0057(8) 0.0042(8) 0.0091(8)
C32 0.0326(9) 0.0264(9) 0.0281(9) 0.0051(8) 0.0018(8) 0.0075(8)
C33 0.0356(10) 0.0300(10) 0.0315(10) 0.0070(8) 0.0015(8) 0.0127(8)
C34 0.0494(12) 0.0332(11) 0.0331(11) 0.0059(9) 0.0107(10) 0.0075(9)
C35 0.0313(10) 0.0448(12) 0.0371(11) 0.0041(10) -0.0019(9) 0.0135(9)
C36 0.0360(12) 0.0710(18) 0.0545(15) -0.0019(14) -0.0099(11) 0.0146(12)
C37 0.0598(16) 0.0538(16) 0.0748(19) 0.0140(15) -0.0011(14) 0.0287(13)
C38 0.0342(12) 0.0791(19) 0.0536(15) 0.0156(14) 0.0107(11) 0.0154(12)
C39 0.0699(18) 0.0345(13) 0.101(2) 0.0198(14) 0.0521(17) 0.0214(12)
C40 0.0688(17) 0.0296(12) 0.097(2) 0.0141(14) 0.0457(17) 0.0109(12)
C41 0.0332(10) 0.0354(11) 0.0445(12) 0.0042(10) 0.0088(9) 0.0069(9)
C42 0.0294(9) 0.0325(10) 0.0367(11) 0.0097(9) 0.0057(8) 0.0064(8)
C43 0.0334(10) 0.0328(10) 0.0427(12) 0.0131(9) 0.0020(9) 0.0110(8)
C44 0.0351(10) 0.0317(10) 0.0354(10) 0.0120(9) 0.0044(8) 0.0070(8)
C45 0.0459(12) 0.0523(14) 0.0482(13) 0.0267(12) 0.0085(10) 0.0120(11)
N1 0.0269(8) 0.0368(9) 0.0338(9) 0.0104(8) 0.0025(7) 0.0104(7)
N2 0.0274(8) 0.0403(10) 0.0401(9) 0.0161(8) 0.0017(7) 0.0100(7)
N3 0.0374(9) 0.0347(9) 0.0492(11) 0.0131(8) 0.0148(8) 0.0129(8)
N4 0.0350(9) 0.0327(9) 0.0451(10) 0.0127(8) 0.0121(8) 0.0105(7)
N5 0.0341(8) 0.0318(9) 0.0343(9) 0.0095(7) -0.0017(7) 0.0126(7)
N6 0.0323(8) 0.0311(9) 0.0329(9) 0.0070(7) -0.0023(7) 0.0099(7)
O1 0.0296(7) 0.0401(8) 0.0538(10) 0.0073(8) -0.0040(7) -0.0004(6)
O2 0.0383(8) 0.0286(8) 0.0522(9) -0.0052(7) -0.0042(7) 0.0079(6)
O3 0.0347(7) 0.0400(8) 0.0396(8) -0.0055(7) 0.0063(6) 0.0112(7)
O4 0.0452(10) 0.0658(12) 0.0637(12) -0.0101(10) -0.0047(8) 0.0304(9)
O5 0.0345(7) 0.0461(9) 0.0278(7) 0.0052(6) -0.0008(6) 0.0155(6)
O6 0.0356(8) 0.0558(10) 0.0410(9) 0.0046(8) -0.0002(7) 0.0214(7)
O7 0.0578(10) 0.0583(11) 0.0274(8) 0.0101(7) 0.0064(7) 0.0103(8)
O8 0.0443(9) 0.0723(12) 0.0365(9) 0.0061(8) 0.0122(7) 0.0116(8)
Zn1 0.02621(11) 0.02662(12) 0.02537(11) 0.00170(9) -0.00030(8) 0.00720(8)
Zn2 0.02484(11) 0.03122(12) 0.02980(12) 0.00639(10) 0.00204(8) 0.01153(9)

loop_
_atom_type_symbol
_atom_type_description
_atom_type_scat_dispersion_real
_atom_type_scat_dispersion_imag
_atom_type_scat_source
C C 0.0033 0.0016 'International Tables Vol C Tables 4.2.6.8 and 6.1.1.4'
H H 0.0000 0.0000 'International Tables Vol C Tables 4.2.6.8 and 6.1.1.4'
N N 0.0061 0.0033 'International Tables Vol C Tables 4.2.6.8 and 6.1.1.4'
O O 0.0106 0.0060 'International Tables Vol C Tables 4.2.6.8 and 6.1.1.4'
Zn Zn 0.2839 1.4301 'International Tables Vol C Tables 4.2.6.8 and 6.1.1.4'

loop_
_geom_angle_atom_site_label_1
_geom_angle_atom_site_label_2
_geom_angle_atom_site_label_3
_geom_angle
_geom_angle_site_symmetry_1
_geom_angle_site_symmetry_3
C2 C1 N1 109.39(19) . .
C2 C1 H1 125.3 . .
N1 C1 H1 125.3 . .
C1 C2 N2 106.34(19) . .
C1 C2 H2 126.8 . .
N2 C2 H2 126.8 . .
N1 C3 N2 111.00(18) . .
N1 C3 H3 124.5 . .
N2 C3 H3 124.5 . .
C9 C4 C5 121.96(18) . .
C9 C4 N2 117.29(18) . .
C5 C4 N2 120.73(17) . .
C6 C5 C4 116.24(18) . .
C6 C5 C10 119.5(2) . .
C4 C5 C10 124.28(19) . .
C7 C6 C5 121.61(19) . .
C7 C6 H6 119.2 . .
C5 C6 H6 119.2 . .
C8 C7 C6 122.06(18) . .
C8 C7 N5 120.24(17) . .
C6 C7 N5 117.70(18) . .
C7 C8 C9 116.61(18) . .
C7 C8 C11 122.75(19) . .
C9 C8 C11 120.63(19) . .
C4 C9 C8 121.47(19) . .
C4 C9 H9 119.3 . .
C8 C9 H9 119.3 . .
C5 C10 H10A 109.5 . .
C5 C10 H10B 109.5 . .
H10A C10 H10B 109.5 . .
C5 C10 H10C 109.5 . .
H10A C10 H10C 109.5 . .
H10B C10 H10C 109.5 . .
C8 C11 H11A 109.5 . .
C8 C11 H11B 109.5 . .
H11A C11 H11B 109.5 . .
C8 C11 H11C 109.5 . .
H11A C11 H11C 109.5 . .
H11B C11 H11C 109.5 . .
C13 C12 N5 106.43(19) . .
C13 C12 H12 126.8 . .
N5 C12 H12 126.8 . .
C12 C13 N6 109.5(2) . .
C12 C13 H13 125.3 . .
N6 C13 H13 125.3 . .
N6 C14 N5 110.98(18) . .
N6 C14 H14 124.5 . .
N5 C14 H14 124.5 . .
C16 C15 C20 119.73(18) . .
C16 C15 H15 120.1 . .
C20 C15 H15 120.1 . .
C15 C16 C17 119.69(18) . .
C15 C16 C22 120.39(18) . .
C17 C16 C22 119.90(18) . .
C16 C17 C18 121.78(19) . .
C16 C17 H17 119.1 . .
C18 C17 H17 119.1 . .
C19 C18 C17 117.23(18) . .
C19 C18 C23 120.49(18) . .
C17 C18 C23 122.23(19) . .
C18 C19 C20 121.80(18) . .
C18 C19 H19 119.1 . .
C20 C19 H19 119.1 . .
C19 C20 C15 119.57(18) . .
C19 C20 C21 119.31(17) . .
C15 C20 C21 121.12(17) . .
O1 C21 O2 124.85(19) . .
O1 C21 C20 117.94(17) . .
O2 C21 C20 117.17(17) . .
O4 C22 O3 124.02(19) . .
O4 C22 C16 120.4(2) . .
O3 C22 C16 115.53(17) . .
C24B C23 C26A 122.0(6) . .
C25A C23 C26B 132.9(9) . .
C25A C23 C18 114.1(4) . .
C24B C23 C18 114.2(3) . .
C26A C23 C18 116.3(6) . .
C26B C23 C18 109.1(7) . .
C24B C23 C25B 104.3(7) . .
C26A C23 C25B 89.6(10) . .
C18 C23 C25B 103.7(3) . .
C25A C23 C24A 101.5(8) . .
C26B C23 C24A 85.5(10) . .
C18 C23 C24A 103.5(4) . .
C23 C24A H24A 109.5 . .
C23 C24A H24B 109.5 . .
H24A C24A H24B 109.5 . .
C23 C24A H24C 109.5 . .
H24A C24A H24C 109.5 . .
H24B C24A H24C 109.5 . .
C23 C25A H25A 109.5 . .
C23 C25A H25B 109.5 . .
H25A C25A H25B 109.5 . .
C23 C25A H25C 109.5 . .
H25A C25A H25C 109.5 . .
H25B C25A H25C 109.5 . .
C23 C26B H26A 109.5 . .
C23 C26B H26B 109.5 . .
H26A C26B H26B 109.5 . .
C23 C26B H26C 109.5 . .
H26A C26B H26C 109.5 . .
H26B C26B H26C 109.5 . .
C23 C24B H24D 109.5 . .
C23 C24B H24E 109.5 . .
H24D C24B H24E 109.5 . .
C23 C24B H24F 109.5 . .
H24D C24B H24F 109.5 . .
H24E C24B H24F 109.5 . .
C23 C25B H25D 109.5 . .
C23 C25B H25E 109.5 . .
H25D C25B H25E 109.5 . .
C23 C25B H25F 109.5 . .
H25D C25B H25F 109.5 . .
H25E C25B H25F 109.5 . .
C23 C26A H26D 109.5 . .
C23 C26A H26E 109.5 . .
H26D C26A H26E 109.5 . .
C23 C26A H26F 109.5 . .
H26D C26A H26F 109.5 . .
H26E C26A H26F 109.5 . .
C28 C27 C32 119.81(18) . .
C28 C27 H27 120.1 . .
C32 C27 H27 120.1 . .
C27 C28 C29 120.08(18) . .
C27 C28 C34 120.99(19) . .
C29 C28 C34 118.90(19) . .
C28 C29 C30 121.64(18) . .
C28 C29 H29 119.2 . .
C30 C29 H29 119.2 . .
C31 C30 C29 117.14(18) . .
C31 C30 C35 122.65(18) . .
C29 C30 C35 120.00(18) . .
C30 C31 C32 122.19(18) . .
C30 C31 H31 118.9 . .
C32 C31 H31 118.9 . .
C27 C32 C31 119.09(18) . .
C27 C32 C33 119.25(17) . .
C31 C32 C33 121.32(17) . .
O6 C33 O5 123.43(19) . .
O6 C33 C32 119.89(18) . .
O5 C33 C32 116.62(16) . .
O7 C34 O8 120.7(2) . .
O7 C34 C28 120.2(2) . .
O8 C34 C28 119.0(2) . .
O7 C34 Zn1 66.16(12) . 2_665
O8 C34 Zn1 54.64(11) . 2_665
C28 C34 Zn1 173.03(17) . 2_665
C38 C35 C37 109.2(2) . .
C38 C35 C36 108.4(2) . .
C37 C35 C36 109.1(2) . .
C38 C35 C30 111.07(18) . .
C37 C35 C30 107.4(2) . .
C36 C35 C30 111.65(18) . .
C35 C36 H36A 109.5 . .
C35 C36 H36B 109.5 . .
H36A C36 H36B 109.5 . .
C35 C36 H36C 109.5 . .
H36A C36 H36C 109.5 . .
H36B C36 H36C 109.5 . .
C35 C37 H37A 109.5 . .
C35 C37 H37B 109.5 . .
H37A C37 H37B 109.5 . .
C35 C37 H37C 109.5 . .
H37A C37 H37C 109.5 . .
H37B C37 H37C 109.5 . .
C35 C38 H38A 109.5 . .
C35 C38 H38B 109.5 . .
H38A C38 H38B 109.5 . .
C35 C38 H38C 109.5 . .
H38A C38 H38C 109.5 . .
H38B C38 H38C 109.5 . .
C40 C39 N3 110.1(2) . .
C40 C39 H39 125.0 . .
N3 C39 H39 125.0 . .
C39 C40 N4 106.4(2) . .
C39 C40 H40 126.8 . .
N4 C40 H40 126.8 . .
N3 C41 N4 111.53(19) . .
N3 C41 H41 124.2 . .
N4 C41 H41 124.2 . .
C43 C42 C44 121.99(18) . .
C43 C42 N4 117.36(18) . .
C44 C42 N4 120.60(18) . .
C42 C43 C44 121.73(18) . 2_765
C42 C43 H43 119.1 . .
C44 C43 H43 119.1 2_765 .
C43 C44 C42 116.28(18) 2_765 .
C43 C44 C45 119.34(18) 2_765 .
C42 C44 C45 124.35(19) . .
C44 C45 H45A 109.5 . .
C44 C45 H45B 109.5 . .
H45A C45 H45B 109.5 . .
C44 C45 H45C 109.5 . .
H45A C45 H45C 109.5 . .
H45B C45 H45C 109.5 . .
C3 N1 C1 106.31(17) . .
C3 N1 Zn1 125.53(14) . .
C1 N1 Zn1 128.11(13) . .
C3 N2 C2 106.96(17) . .
C3 N2 C4 125.86(17) . .
C2 N2 C4 127.09(17) . .
C41 N3 C39 105.49(19) . .
C41 N3 Zn2 125.50(15) . .
C39 N3 Zn2 127.03(15) . .
C41 N4 C40 106.48(18) . .
C41 N4 C42 128.73(18) . .
C40 N4 C42 124.79(19) . .
C14 N5 C12 107.13(17) . .
C14 N5 C7 125.84(18) . .
C12 N5 C7 126.96(17) . .
C14 N6 C13 105.98(17) . .
C14 N6 Zn2 124.60(14) . 2_766
C13 N6 Zn2 128.15(14) . 2_766
C21 O1 Zn1 155.77(15) . .
C21 O2 Zn1 132.19(14) . 2_676
C22 O3 Zn2 117.52(13) . .
C33 O5 Zn2 113.41(12) . .
C34 O7 Zn1 84.19(13) . 2_665
C34 O8 Zn1 95.35(14) . 2_665
O2 Zn1 O1 120.24(7) 2_676 .
O2 Zn1 N1 104.85(7) 2_676 .
O1 Zn1 N1 91.92(7) . .
O2 Zn1 O8 112.12(8) 2_676 2_665
O1 Zn1 O8 92.43(7) . 2_665
N1 Zn1 O8 133.92(7) . 2_665
O2 Zn1 O7 96.67(7) 2_676 2_665
O1 Zn1 O7 140.96(7) . 2_665
N1 Zn1 O7 90.26(6) . 2_665
O8 Zn1 O7 59.64(6) 2_665 2_665
O2 Zn1 C34 107.27(7) 2_676 2_665
O1 Zn1 C34 117.84(7) . 2_665
N1 Zn1 C34 113.03(7) . 2_665
O8 Zn1 C34 30.01(7) 2_665 2_665
O7 Zn1 C34 29.65(7) 2_665 2_665
O3 Zn2 O5 103.55(6) . .
O3 Zn2 N6 117.81(7) . 2_766
O5 Zn2 N6 110.10(7) . 2_766
O3 Zn2 N3 106.30(7) . .
O5 Zn2 N3 115.19(7) . .
N6 Zn2 N3 104.30(7) 2_766 .

loop_
_geom_bond_atom_site_label_1
_geom_bond_atom_site_label_2
_geom_bond_distance
_geom_bond_site_symmetry_2
C1 C2 1.347(3) .
C1 N1 1.376(3) .
C1 H1 0.9300 .
C2 N2 1.380(3) .
C2 H2 0.9300 .
C3 N1 1.313(3) .
C3 N2 1.347(3) .
C3 H3 0.9300 .
C4 C9 1.384(3) .
C4 C5 1.392(3) .
C4 N2 1.438(2) .
C5 C6 1.389(3) .
C5 C10 1.509(3) .
C6 C7 1.385(3) .
C6 H6 0.9300 .
C7 C8 1.382(3) .
C7 N5 1.440(2) .
C8 C9 1.390(3) .
C8 C11 1.500(3) .
C9 H9 0.9300 .
C10 H10A 0.9600 .
C10 H10B 0.9600 .
C10 H10C 0.9600 .
C11 H11A 0.9600 .
C11 H11B 0.9600 .
C11 H11C 0.9600 .
C12 C13 1.343(3) .
C12 N5 1.368(3) .
C12 H12 0.9300 .
C13 N6 1.371(3) .
C13 H13 0.9300 .
C14 N6 1.312(3) .
C14 N5 1.342(2) .
C14 H14 0.9300 .
C15 C16 1.384(3) .
C15 C20 1.392(3) .
C15 H15 0.9300 .
C16 C17 1.387(3) .
C16 C22 1.513(3) .
C17 C18 1.398(3) .
C17 H17 0.9300 .
C18 C19 1.389(3) .
C18 C23 1.530(3) .
C19 C20 1.390(3) .
C19 H19 0.9300 .
C20 C21 1.496(3) .
C21 O1 1.238(2) .
C21 O2 1.257(2) .
C22 O4 1.224(3) .
C22 O3 1.280(3) .
C23 C25A 1.429(9) .
C23 C24B 1.434(7) .
C23 C26A 1.441(12) .
C23 C26B 1.491(15) .
C23 C25B 1.645(9) .
C23 C24A 1.685(10) .
C24A H24A 0.9600 .
C24A H24B 0.9600 .
C24A H24C 0.9600 .
C25A H25A 0.9600 .
C25A H25B 0.9600 .
C25A H25C 0.9600 .
C26B H26A 0.9600 .
C26B H26B 0.9600 .
C26B H26C 0.9600 .
C24B H24D 0.9600 .
C24B H24E 0.9600 .
C24B H24F 0.9600 .
C25B H25D 0.9600 .
C25B H25E 0.9600 .
C25B H25F 0.9600 .
C26A H26D 0.9600 .
C26A H26E 0.9600 .
C26A H26F 0.9600 .
C27 C28 1.385(3) .
C27 C32 1.393(3) .
C27 H27 0.9300 .
C28 C29 1.392(3) .
C28 C34 1.501(3) .
C29 C30 1.396(3) .
C29 H29 0.9300 .
C30 C31 1.393(3) .
C30 C35 1.538(3) .
C31 C32 1.398(3) .
C31 H31 0.9300 .
C32 C33 1.505(3) .
C33 O6 1.232(2) .
C33 O5 1.290(2) .
C34 O7 1.244(3) .
C34 O8 1.257(3) .
C34 Zn1 2.501(2) 2_665
C35 C38 1.526(3) .
C35 C37 1.532(4) .
C35 C36 1.536(3) .
C36 H36A 0.9600 .
C36 H36B 0.9600 .
C36 H36C 0.9600 .
C37 H37A 0.9600 .
C37 H37B 0.9600 .
C37 H37C 0.9600 .
C38 H38A 0.9600 .
C38 H38B 0.9600 .
C38 H38C 0.9600 .
C39 C40 1.343(4) .
C39 N3 1.355(3) .
C39 H39 0.9300 .
C40 N4 1.367(3) .
C40 H40 0.9300 .
C41 N3 1.316(3) .
C41 N4 1.338(3) .
C41 H41 0.9300 .
C42 C43 1.380(3) .
C42 C44 1.394(3) .
C42 N4 1.446(2) .
C43 C44 1.392(3) 2_765
C43 H43 0.9300 .
C44 C45 1.503(3) .
C45 H45A 0.9600 .
C45 H45B 0.9600 .
C45 H45C 0.9600 .
N1 Zn1 2.0243(16) .
N3 Zn2 2.0271(18) .
N6 Zn2 2.0044(16) 2_766
O1 Zn1 1.9836(15) .
O2 Zn1 1.9573(15) 2_676
O3 Zn2 1.9528(14) .
O5 Zn2 1.9621(14) .
O7 Zn1 2.2999(17) 2_665
O8 Zn1 2.0489(17) 2_665

loop_
_geom_hbond_atom_site_label_D
_geom_hbond_atom_site_label_H
_geom_hbond_atom_site_label_A
_geom_hbond_distance_DH
_geom_hbond_distance_HA
_geom_hbond_distance_DA
_geom_hbond_angle_DHA
_geom_hbond_site_symmetry_A
C3 H3 O7 0.93 2.25 3.159(3) 167.2 1_666
C12 H12 O6 0.93 2.31 3.237(3) 172.2 1_666
C14 H14 O4 0.93 2.59 3.236(3) 126.9 2_766
C41 H41 O6 0.93 2.66 3.220(3) 119.6 .
C43 H43 O5 0.93 2.41 3.255(2) 150.6 2_665

loop_
_geom_torsion_atom_site_label_1
_geom_torsion_atom_site_label_2
_geom_torsion_atom_site_label_3
_geom_torsion_atom_site_label_4
_geom_torsion
_geom_torsion_site_symmetry_1
_geom_torsion_site_symmetry_2
_geom_torsion_site_symmetry_3
_geom_torsion_site_symmetry_4
N1 C1 C2 N2 -0.1(3) . . . .
C9 C4 C5 C6 -1.9(3) . . . .
N2 C4 C5 C6 179.60(19) . . . .
C9 C4 C5 C10 177.3(2) . . . .
N2 C4 C5 C10 -1.2(3) . . . .
C4 C5 C6 C7 0.8(3) . . . .
C10 C5 C6 C7 -178.4(2) . . . .
C5 C6 C7 C8 1.1(3) . . . .
C5 C6 C7 N5 -178.59(19) . . . .
C6 C7 C8 C9 -2.0(3) . . . .
N5 C7 C8 C9 177.76(18) . . . .
C6 C7 C8 C11 178.9(2) . . . .
N5 C7 C8 C11 -1.4(3) . . . .
C5 C4 C9 C8 1.1(3) . . . .
N2 C4 C9 C8 179.62(19) . . . .
C7 C8 C9 C4 0.9(3) . . . .
C11 C8 C9 C4 -179.9(2) . . . .
N5 C12 C13 N6 0.4(3) . . . .
C20 C15 C16 C17 -3.8(3) . . . .
C20 C15 C16 C22 174.58(19) . . . .
C15 C16 C17 C18 0.4(3) . . . .
C22 C16 C17 C18 -178.0(2) . . . .
C16 C17 C18 C19 3.5(3) . . . .
C16 C17 C18 C23 -179.0(2) . . . .
C17 C18 C19 C20 -4.0(3) . . . .
C23 C18 C19 C20 178.3(2) . . . .
C18 C19 C20 C15 0.8(3) . . . .
C18 C19 C20 C21 180.0(2) . . . .
C16 C15 C20 C19 3.2(3) . . . .
C16 C15 C20 C21 -175.98(19) . . . .
C19 C20 C21 O1 164.0(2) . . . .
C15 C20 C21 O1 -16.8(3) . . . .
C19 C20 C21 O2 -13.7(3) . . . .
C15 C20 C21 O2 165.5(2) . . . .
C15 C16 C22 O4 36.4(3) . . . .
C17 C16 C22 O4 -145.2(2) . . . .
C15 C16 C22 O3 -141.8(2) . . . .
C17 C16 C22 O3 36.6(3) . . . .
C19 C18 C23 C25A 44.7(9) . . . .
C17 C18 C23 C25A -132.8(9) . . . .
C19 C18 C23 C24B -19.2(8) . . . .
C17 C18 C23 C24B 163.4(8) . . . .
C19 C18 C23 C26A -169.8(9) . . . .
C17 C18 C23 C26A 12.7(10) . . . .
C19 C18 C23 C26B -154.7(9) . . . .
C17 C18 C23 C26B 27.8(10) . . . .
C19 C18 C23 C25B 93.7(5) . . . .
C17 C18 C23 C25B -83.8(5) . . . .
C19 C18 C23 C24A -64.7(7) . . . .
C17 C18 C23 C24A 117.8(7) . . . .
C32 C27 C28 C29 -0.2(3) . . . .
C32 C27 C28 C34 178.06(19) . . . .
C27 C28 C29 C30 -1.5(3) . . . .
C34 C28 C29 C30 -179.79(19) . . . .
C28 C29 C30 C31 1.6(3) . . . .
C28 C29 C30 C35 176.62(19) . . . .
C29 C30 C31 C32 -0.1(3) . . . .
C35 C30 C31 C32 -174.96(19) . . . .
C28 C27 C32 C31 1.7(3) . . . .
C28 C27 C32 C33 -171.81(18) . . . .
C30 C31 C32 C27 -1.5(3) . . . .
C30 C31 C32 C33 171.81(18) . . . .
C27 C32 C33 O6 -8.6(3) . . . .
C31 C32 C33 O6 178.04(19) . . . .
C27 C32 C33 O5 168.54(18) . . . .
C31 C32 C33 O5 -4.8(3) . . . .
C27 C28 C34 O7 175.7(2) . . . .
C29 C28 C34 O7 -6.0(3) . . . .
C27 C28 C34 O8 -4.5(3) . . . .
C29 C28 C34 O8 173.7(2) . . . .
C31 C30 C35 C38 -25.0(3) . . . .
C29 C30 C35 C38 160.3(2) . . . .
C31 C30 C35 C37 94.3(3) . . . .
C29 C30 C35 C37 -80.4(3) . . . .
C31 C30 C35 C36 -146.1(2) . . . .
C29 C30 C35 C36 39.2(3) . . . .
N3 C39 C40 N4 0.2(4) . . . .
C44 C42 C43 C44 0.3(4) . . . 2_765
N4 C42 C43 C44 177.71(19) . . . 2_765
C43 C42 C44 C43 -0.3(3) . . . 2_765
N4 C42 C44 C43 -177.61(19) . . . 2_765
C43 C42 C44 C45 177.8(2) . . . .
N4 C42 C44 C45 0.5(3) . . . .
N2 C3 N1 C1 -0.8(2) . . . .
N2 C3 N1 Zn1 176.89(13) . . . .
C2 C1 N1 C3 0.6(3) . . . .
C2 C1 N1 Zn1 -177.06(16) . . . .
N1 C3 N2 C2 0.8(2) . . . .
N1 C3 N2 C4 177.47(18) . . . .
C1 C2 N2 C3 -0.4(3) . . . .
C1 C2 N2 C4 -177.0(2) . . . .
C9 C4 N2 C3 -49.4(3) . . . .
C5 C4 N2 C3 129.2(2) . . . .
C9 C4 N2 C2 126.7(2) . . . .
C5 C4 N2 C2 -54.7(3) . . . .
N4 C41 N3 C39 1.3(3) . . . .
N4 C41 N3 Zn2 -163.63(15) . . . .
C40 C39 N3 C41 -0.9(4) . . . .
C40 C39 N3 Zn2 163.7(2) . . . .
N3 C41 N4 C40 -1.2(3) . . . .
N3 C41 N4 C42 178.9(2) . . . .
C39 C40 N4 C41 0.6(3) . . . .
C39 C40 N4 C42 -179.5(2) . . . .
C43 C42 N4 C41 120.2(3) . . . .
C44 C42 N4 C41 -62.3(3) . . . .
C43 C42 N4 C40 -59.6(3) . . . .
C44 C42 N4 C40 117.8(3) . . . .
N6 C14 N5 C12 0.6(3) . . . .
N6 C14 N5 C7 -176.48(19) . . . .
C13 C12 N5 C14 -0.6(3) . . . .
C13 C12 N5 C7 176.5(2) . . . .
C8 C7 N5 C14 -73.9(3) . . . .
C6 C7 N5 C14 105.9(2) . . . .
C8 C7 N5 C12 109.6(3) . . . .
C6 C7 N5 C12 -70.7(3) . . . .
N5 C14 N6 C13 -0.4(3) . . . .
N5 C14 N6 Zn2 167.63(14) . . . 2_766
C12 C13 N6 C14 0.0(3) . . . .
C12 C13 N6 Zn2 -167.46(17) . . . 2_766
O2 C21 O1 Zn1 -43.9(5) . . . .
C20 C21 O1 Zn1 138.5(3) . . . .
O1 C21 O2 Zn1 3.2(3) . . . 2_676
C20 C21 O2 Zn1 -179.16(14) . . . 2_676
O4 C22 O3 Zn2 -9.0(3) . . . .
C16 C22 O3 Zn2 169.14(14) . . . .
O6 C33 O5 Zn2 14.0(3) . . . .
C32 C33 O5 Zn2 -163.09(13) . . . .
O8 C34 O7 Zn1 -2.8(2) . . . 2_665
C28 C34 O7 Zn1 176.91(19) . . . 2_665
O7 C34 O8 Zn1 3.2(2) . . . 2_665
C28 C34 O8 Zn1 -176.57(17) . . . 2_665
